data_4313798
loop_
_publ_author_name
'Kwasi Mitchell'
'Fu Qiang Huang'
'Adam D. McFarland'
'Christy L. Haynes'
'Rebecca C. Somers'
'Richard P. Van Duyne'
'James A. Ibers'

_publ_section_title
;
 The CsLnMSe3 Semiconductors (Ln = Rare-Earth Element, Y; M = Zn, Cd, Hg)
;
_journal_name_full 'Inorganic Chemistry'
_journal_page_first 4109
_journal_page_last 4116
_journal_paper_doi 10.1021/ic020733f
_journal_volume 42
_journal_year 2003
_chemical_formula_sum 'Cs Hg Pr Se3'
_chemical_formula_weight 711.29
_chemical_name_systematic
;
  ?
;
_space_group_IT_number 63
_symmetry_cell_setting orthorhombic
_symmetry_space_group_name_Hall '-C 2c 2'
_symmetry_space_group_name_H-M 'C m c m'
_atom_sites_solution_hydrogens geom
_atom_sites_solution_primary direct
_atom_sites_solution_secondary difmap
_audit_creation_method SHELXL-97
_cell_angle_alpha 90.00
_cell_angle_beta 90.00
_cell_angle_gamma 90.00
_cell_formula_units_Z 4
_cell_length_a 4.3386(4)
_cell_length_b 15.7404(15)
_cell_length_c 11.2441(10)
_cell_measurement_temperature 153(2)
_cell_volume 767.87(12)
_computing_cell_refinement 'SMART version 5.054 (Bruker, 2000)'
_computing_data_collection 'SMART version 5.054 (Bruker, 2000)'
_computing_data_reduction 'SAINT-Plus version 6.22 (Bruker, 2000)'
_computing_molecular_graphics 'SHELXTL-97 (Sheldrick, 1997)'
_computing_publication_material 'SHELXTL-97 (Sheldrick, 1997)'
_computing_structure_refinement 'SHELXL-97 (Sheldrick, 1997)'
_computing_structure_solution 'SHELXS-97 (Sheldrick, 1990)'
_diffrn_ambient_temperature 153(2)
_diffrn_measured_fraction_theta_full 0.963
_diffrn_measured_fraction_theta_max 0.963
_diffrn_measurement_device_type 'Bruker Smart 1000 CCD'
_diffrn_measurement_method \w
_diffrn_radiation_monochromator graphite
_diffrn_radiation_source 'fine-focus sealed tube'
_diffrn_radiation_type MoK\a
_diffrn_radiation_wavelength 0.71073
_diffrn_reflns_av_R_equivalents 0.0380
_diffrn_reflns_av_sigmaI/netI 0.0233
_diffrn_reflns_limit_h_max 5
_diffrn_reflns_limit_h_min -5
_diffrn_reflns_limit_k_max 20
_diffrn_reflns_limit_k_min -20
_diffrn_reflns_limit_l_max 14
_diffrn_reflns_limit_l_min -14
_diffrn_reflns_number 4511
_diffrn_reflns_theta_full 28.71
_diffrn_reflns_theta_max 28.71
_diffrn_reflns_theta_min 2.59
_diffrn_standards_decay_% <2
_diffrn_standards_interval_count none
_diffrn_standards_interval_time none
_diffrn_standards_number none
_exptl_absorpt_coefficient_mu 45.013
_exptl_absorpt_correction_T_max 0.64277
_exptl_absorpt_correction_T_min 0.17100
_exptl_absorpt_correction_type numerical
_exptl_absorpt_process_details 'faces indexed'
_exptl_crystal_colour yellow
_exptl_crystal_density_diffrn 6.153
_exptl_crystal_density_meas ?
_exptl_crystal_density_method 'not measured'
_exptl_crystal_description needle
_exptl_crystal_F_000 1184
_exptl_crystal_size_max 0.240
_exptl_crystal_size_mid 0.016
_exptl_crystal_size_min 0.010
_refine_diff_density_max 1.900
_refine_diff_density_min -1.645
_refine_diff_density_rms 0.371
_refine_ls_extinction_coef 0.00064(11)
_refine_ls_extinction_expression Fc^*^=kFc[1+0.001xFc^2^\l^3^/sin(2\q)]^-1/4^
_refine_ls_extinction_method SHELXL
_refine_ls_goodness_of_fit_ref 1.025
_refine_ls_hydrogen_treatment mixed
_refine_ls_matrix_type full
_refine_ls_number_parameters 24
_refine_ls_number_reflns 565
_refine_ls_number_restraints 0
_refine_ls_restrained_S_all 1.025
_refine_ls_R_factor_all 0.0250
_refine_ls_R_factor_gt 0.0219
_refine_ls_shift/su_max 0.001
_refine_ls_shift/su_mean 0.000
_refine_ls_structure_factor_coef Fsqd
_refine_ls_weighting_details
; calc
  [1.00000+0.00000exp(0.00(sin\q/\l)^2^)]/
    [\s^2^(Fo^2^)+0.0000+0.0000*P+(0.0400P)^2^+0.0000sin\q/\l]
  where P = 1.00000Fo^2^ + 0.00000Fc^2^
;
_refine_ls_weighting_scheme calc
_refine_ls_wR_factor_gt 0.0541
_refine_ls_wR_factor_ref 0.0558
_reflns_number_gt 523
_reflns_number_total 565
_reflns_threshold_expression >2sigma(I)
_cod_data_source_file ic020733f_11.cif
_cod_data_source_block CsPrHgSe3
_cod_depositor_comments
;
The following automatic conversions were performed:

'_exptl_crystal_density_meas' value 'not measured' was changed to '?'
- the value is perceived as not measured.

Automatic conversion script
Id: cif_fix_values 3008 2015-01-20 13:52:24Z robertas 
;
_cod_database_code 4313798

loop_
_symmetry_equiv_pos_as_xyz
'x, y, z'
'-x, -y, z+1/2'
'-x, y, -z+1/2'
'x, -y, -z'
'x+1/2, y+1/2, z'
'-x+1/2, -y+1/2, z+1/2'
'-x+1/2, y+1/2, -z+1/2'
'x+1/2, -y+1/2, -z'
'-x, -y, -z'
'x, y, -z-1/2'
'x, -y, z-1/2'
'-x, y, z'
'-x+1/2, -y+1/2, -z'
'x+1/2, y+1/2, -z-1/2'
'x+1/2, -y+1/2, z-1/2'
'-x+1/2, y+1/2, z'

loop_
_atom_site_label
_atom_site_type_symbol
_atom_site_fract_x
_atom_site_fract_y
_atom_site_fract_z
_atom_site_U_iso_or_equiv
_atom_site_adp_type
_atom_site_occupancy
_atom_site_symmetry_multiplicity
_atom_site_calc_flag
_atom_site_refinement_flags
_atom_site_disorder_assembly
_atom_site_disorder_group
Hg1 Hg 0.0000 0.45597(2) 0.2500 0.01114(16) Uani 1 4 d S . .
Pr1 Pr 0.0000 0.0000 0.0000 0.00814(17) Uani 1 4 d S . .
Cs1 Cs 0.0000 0.74318(4) 0.2500 0.01411(19) Uani 1 4 d S . .
Se1 Se 0.0000 0.37525(4) 0.04913(6) 0.00909(19) Uani 1 2 d S . .
Se2 Se 0.0000 0.06190(6) 0.2500 0.0078(2) Uani 1 4 d S . .

loop_
_atom_site_aniso_label
_atom_site_aniso_U_11
_atom_site_aniso_U_22
_atom_site_aniso_U_33
_atom_site_aniso_U_23
_atom_site_aniso_U_13
_atom_site_aniso_U_12
Hg1 0.0114(2) 0.0144(2) 0.0076(2) 0.000 0.000 0.000
Pr1 0.0067(3) 0.0109(3) 0.0068(3) 0.00018(18) 0.000 0.000
Cs1 0.0125(3) 0.0108(3) 0.0190(4) 0.000 0.000 0.000
Se1 0.0094(3) 0.0091(3) 0.0087(3) -0.0006(2) 0.000 0.000
Se2 0.0071(4) 0.0097(5) 0.0065(4) 0.000 0.000 0.000

loop_
_atom_type_symbol
_atom_type_description
_atom_type_scat_dispersion_real
_atom_type_scat_dispersion_imag
_atom_type_scat_source
Se Se -0.0929 2.2259 'International Tables Vol C Tables 4.2.6.8 and 6.1.1.4'
Cs Cs -0.3680 2.1192 'International Tables Vol C Tables 4.2.6.8 and 6.1.1.4'
Pr Pr -0.2180 2.8214 'International Tables Vol C Tables 4.2.6.8 and 6.1.1.4'
Hg Hg -2.3894 9.2266 'International Tables Vol C Tables 4.2.6.8 and 6.1.1.4'

loop_
_geom_angle_atom_site_label_1
_geom_angle_atom_site_label_2
_geom_angle_atom_site_label_3
_geom_angle
_geom_angle_site_symmetry_1
_geom_angle_site_symmetry_3
_geom_angle_publ_flag
Se1 Hg1 Se1 121.28(3) . 10_556 ?
Se1 Hg1 Se2 107.384(11) . 5 ?
Se1 Hg1 Se2 107.384(11) 10_556 5 ?
Se1 Hg1 Se2 107.384(11) . 5_455 ?
Se1 Hg1 Se2 107.384(11) 10_556 5_455 ?
Se2 Hg1 Se2 104.90(4) 5 5_455 ?
Se1 Hg1 Pr1 140.457(8) . 6 ?
Se1 Hg1 Pr1 54.318(11) 10_556 6 ?
Se2 Hg1 Pr1 53.689(6) 5 6 ?
Se2 Hg1 Pr1 111.018(13) 5_455 6 ?
Se1 Hg1 Pr1 54.318(11) . 5_455 ?
Se1 Hg1 Pr1 140.457(8) 10_556 5_455 ?
Se2 Hg1 Pr1 111.018(13) 5 5_455 ?
Se2 Hg1 Pr1 53.689(6) 5_455 5_455 ?
Pr1 Hg1 Pr1 157.909(12) 6 5_455 ?
Se1 Hg1 Pr1 140.457(8) . 6_455 ?
Se1 Hg1 Pr1 54.318(11) 10_556 6_455 ?
Se2 Hg1 Pr1 111.018(13) 5 6_455 ?
Se2 Hg1 Pr1 53.689(6) 5_455 6_455 ?
Pr1 Hg1 Pr1 73.686(7) 6 6_455 ?
Pr1 Hg1 Pr1 101.975(7) 5_455 6_455 ?
Se1 Hg1 Pr1 54.318(11) . 5 ?
Se1 Hg1 Pr1 140.457(8) 10_556 5 ?
Se2 Hg1 Pr1 53.689(6) 5 5 ?
Se2 Hg1 Pr1 111.018(13) 5_455 5 ?
Pr1 Hg1 Pr1 101.975(7) 6 5 ?
Pr1 Hg1 Pr1 73.686(7) 5_455 5 ?
Pr1 Hg1 Pr1 157.909(12) 6_455 5 ?
Se1 Hg1 Cs1 65.701(14) . 5_445 ?
Se1 Hg1 Cs1 65.701(13) 10_556 5_445 ?
Se2 Hg1 Cs1 160.478(19) 5 5_445 ?
Se2 Hg1 Cs1 94.62(2) 5_455 5_445 ?
Pr1 Hg1 Cs1 119.129(7) 6 5_445 ?
Pr1 Hg1 Cs1 80.494(6) 5_455 5_445 ?
Pr1 Hg1 Cs1 80.494(6) 6_455 5_445 ?
Pr1 Hg1 Cs1 119.129(7) 5 5_445 ?
Se1 Hg1 Cs1 65.701(13) . 5_545 ?
Se1 Hg1 Cs1 65.701(13) 10_556 5_545 ?
Se2 Hg1 Cs1 94.62(2) 5 5_545 ?
Se2 Hg1 Cs1 160.478(19) 5_455 5_545 ?
Pr1 Hg1 Cs1 80.494(6) 6 5_545 ?
Pr1 Hg1 Cs1 119.129(7) 5_455 5_545 ?
Pr1 Hg1 Cs1 119.129(7) 6_455 5_545 ?
Pr1 Hg1 Cs1 80.494(6) 5 5_545 ?
Cs1 Hg1 Cs1 65.860(13) 5_445 5_545 ?
Se1 Hg1 Cs1 119.358(16) . . ?
Se1 Hg1 Cs1 119.358(16) 10_556 . ?
Se2 Hg1 Cs1 52.452(18) 5 . ?
Se2 Hg1 Cs1 52.452(18) 5_455 . ?
Pr1 Hg1 Cs1 78.954(6) 6 . ?
Pr1 Hg1 Cs1 78.954(6) 5_455 . ?
Pr1 Hg1 Cs1 78.954(6) 6_455 . ?
Pr1 Hg1 Cs1 78.954(6) 5 . ?
Cs1 Hg1 Cs1 147.070(7) 5_445 . ?
Cs1 Hg1 Cs1 147.070(7) 5_545 . ?
Se2 Pr1 Se2 180.0 9 . ?
Se2 Pr1 Se1 92.332(18) 9 13 ?
Se2 Pr1 Se1 87.668(18) . 13 ?
Se2 Pr1 Se1 87.668(18) 9 5_445 ?
Se2 Pr1 Se1 92.332(18) . 5_445 ?
Se1 Pr1 Se1 180.00(3) 13 5_445 ?
Se2 Pr1 Se1 92.332(18) 9 13_455 ?
Se2 Pr1 Se1 87.668(18) . 13_455 ?
Se1 Pr1 Se1 93.52(2) 13 13_455 ?
Se1 Pr1 Se1 86.48(2) 5_445 13_455 ?
Se2 Pr1 Se1 87.668(18) 9 5_545 ?
Se2 Pr1 Se1 92.332(18) . 5_545 ?
Se1 Pr1 Se1 86.48(2) 13 5_545 ?
Se1 Pr1 Se1 93.52(2) 5_445 5_545 ?
Se1 Pr1 Se1 180.00(3) 13_455 5_545 ?
Se2 Pr1 Hg1 132.177(12) 9 5_545 ?
Se2 Pr1 Hg1 47.823(12) . 5_545 ?
Se1 Pr1 Hg1 80.424(13) 13 5_545 ?
Se1 Pr1 Hg1 99.576(13) 5_445 5_545 ?
Se1 Pr1 Hg1 135.017(13) 13_455 5_545 ?
Se1 Pr1 Hg1 44.983(13) 5_545 5_545 ?
Se2 Pr1 Hg1 47.823(12) 9 13_455 ?
Se2 Pr1 Hg1 132.177(12) . 13_455 ?
Se1 Pr1 Hg1 99.576(13) 13 13_455 ?
Se1 Pr1 Hg1 80.424(13) 5_445 13_455 ?
Se1 Pr1 Hg1 44.983(13) 13_455 13_455 ?
Se1 Pr1 Hg1 135.017(13) 5_545 13_455 ?
Hg1 Pr1 Hg1 180.000(11) 5_545 13_455 ?
Se2 Pr1 Hg1 132.177(12) 9 5_445 ?
Se2 Pr1 Hg1 47.823(12) . 5_445 ?
Se1 Pr1 Hg1 135.017(13) 13 5_445 ?
Se1 Pr1 Hg1 44.983(13) 5_445 5_445 ?
Se1 Pr1 Hg1 80.424(13) 13_455 5_445 ?
Se1 Pr1 Hg1 99.576(13) 5_545 5_445 ?
Hg1 Pr1 Hg1 73.686(7) 5_545 5_445 ?
Hg1 Pr1 Hg1 106.314(7) 13_455 5_445 ?
Se2 Pr1 Hg1 47.823(12) 9 13 ?
Se2 Pr1 Hg1 132.177(12) . 13 ?
Se1 Pr1 Hg1 44.983(13) 13 13 ?
Se1 Pr1 Hg1 135.017(13) 5_445 13 ?
Se1 Pr1 Hg1 99.576(13) 13_455 13 ?
Se1 Pr1 Hg1 80.424(13) 5_545 13 ?
Hg1 Pr1 Hg1 106.314(7) 5_545 13 ?
Hg1 Pr1 Hg1 73.686(7) 13_455 13 ?
Hg1 Pr1 Hg1 180.000(11) 5_445 13 ?
Se2 Pr1 Cs1 105.70(2) 9 1_545 ?
Se2 Pr1 Cs1 74.30(2) . 1_545 ?
Se1 Pr1 Cs1 130.339(11) 13 1_545 ?
Se1 Pr1 Cs1 49.661(11) 5_445 1_545 ?
Se1 Pr1 Cs1 130.339(11) 13_455 1_545 ?
Se1 Pr1 Cs1 49.661(11) 5_545 1_545 ?
Hg1 Pr1 Cs1 53.066(7) 5_545 1_545 ?
Hg1 Pr1 Cs1 126.934(7) 13_455 1_545 ?
Hg1 Pr1 Cs1 53.066(6) 5_445 1_545 ?
Hg1 Pr1 Cs1 126.934(6) 13 1_545 ?
Se2 Pr1 Cs1 74.30(2) 9 9_565 ?
Se2 Pr1 Cs1 105.70(2) . 9_565 ?
Se1 Pr1 Cs1 49.661(11) 13 9_565 ?
Se1 Pr1 Cs1 130.339(11) 5_445 9_565 ?
Se1 Pr1 Cs1 49.661(11) 13_455 9_565 ?
Se1 Pr1 Cs1 130.339(11) 5_545 9_565 ?
Hg1 Pr1 Cs1 126.934(7) 5_545 9_565 ?
Hg1 Pr1 Cs1 53.066(7) 13_455 9_565 ?
Hg1 Pr1 Cs1 126.934(6) 5_445 9_565 ?
Hg1 Pr1 Cs1 53.066(6) 13 9_565 ?
Cs1 Pr1 Cs1 180.000(8) 1_545 9_565 ?
Se2 Cs1 Se2 74.49(3) 5_455 5 ?
Se2 Cs1 Se1 142.143(12) 5_455 14_556 ?
Se2 Cs1 Se1 95.221(12) 5 14_556 ?
Se2 Cs1 Se1 95.221(12) 5_455 14_456 ?
Se2 Cs1 Se1 142.143(12) 5 14_456 ?
Se1 Cs1 Se1 70.496(15) 14_556 14_456 ?
Se2 Cs1 Se1 95.221(12) 5_455 5_455 ?
Se2 Cs1 Se1 142.143(12) 5 5_455 ?
Se1 Cs1 Se1 112.85(2) 14_556 5_455 ?
Se1 Cs1 Se1 73.87(2) 14_456 5_455 ?
Se2 Cs1 Se1 142.143(12) 5_455 5 ?
Se2 Cs1 Se1 95.221(12) 5 5 ?
Se1 Cs1 Se1 73.87(2) 14_556 5 ?
Se1 Cs1 Se1 112.85(2) 14_456 5 ?
Se1 Cs1 Se1 70.496(15) 5_455 5 ?
Se2 Cs1 Se1 67.301(12) 5_455 9_565 ?
Se2 Cs1 Se1 67.301(12) 5 9_565 ?
Se1 Cs1 Se1 142.529(10) 14_556 9_565 ?
Se1 Cs1 Se1 142.529(9) 14_456 9_565 ?
Se1 Cs1 Se1 75.080(15) 5_455 9_565 ?
Se1 Cs1 Se1 75.080(15) 5 9_565 ?
Se2 Cs1 Se1 67.301(12) 5_455 2_565 ?
Se2 Cs1 Se1 67.301(12) 5 2_565 ?
Se1 Cs1 Se1 75.080(15) 14_556 2_565 ?
Se1 Cs1 Se1 75.080(15) 14_456 2_565 ?
Se1 Cs1 Se1 142.529(9) 5_455 2_565 ?
Se1 Cs1 Se1 142.529(9) 5 2_565 ?
Se1 Cs1 Se1 122.01(3) 9_565 2_565 ?
Se2 Cs1 Hg1 175.686(16) 5_455 5 ?
Se2 Cs1 Hg1 109.826(13) 5 5 ?
Se1 Cs1 Hg1 38.928(11) 14_556 5 ?
Se1 Cs1 Hg1 81.345(15) 14_456 5 ?
Se1 Cs1 Hg1 81.345(15) 5_455 5 ?
Se1 Cs1 Hg1 38.928(11) 5 5 ?
Se1 Cs1 Hg1 114.008(10) 9_565 5 ?
Se1 Cs1 Hg1 114.008(10) 2_565 5 ?
Se2 Cs1 Hg1 109.826(13) 5_455 5_455 ?
Se2 Cs1 Hg1 175.686(17) 5 5_455 ?
Se1 Cs1 Hg1 81.345(15) 14_556 5_455 ?
Se1 Cs1 Hg1 38.928(11) 14_456 5_455 ?
Se1 Cs1 Hg1 38.928(11) 5_455 5_455 ?
Se1 Cs1 Hg1 81.345(15) 5 5_455 ?
Se1 Cs1 Hg1 114.008(10) 9_565 5_455 ?
Se1 Cs1 Hg1 114.008(10) 2_565 5_455 ?
Hg1 Cs1 Hg1 65.860(13) 5 5_455 ?
Se2 Cs1 Cs1 127.244(13) 5_455 1_655 ?
Se2 Cs1 Cs1 52.756(13) 5 1_655 ?
Se1 Cs1 Cs1 54.752(8) 14_556 1_655 ?
Se1 Cs1 Cs1 125.248(8) 14_456 1_655 ?
Se1 Cs1 Cs1 125.248(8) 5_455 1_655 ?
Se1 Cs1 Cs1 54.752(8) 5 1_655 ?
Se1 Cs1 Cs1 90.0 9_565 1_655 ?
Se1 Cs1 Cs1 90.0 2_565 1_655 ?
Hg1 Cs1 Cs1 57.070(7) 5 1_655 ?
Hg1 Cs1 Cs1 122.930(7) 5_455 1_655 ?
Se2 Cs1 Cs1 52.756(13) 5_455 1_455 ?
Se2 Cs1 Cs1 127.244(13) 5 1_455 ?
Se1 Cs1 Cs1 125.248(8) 14_556 1_455 ?
Se1 Cs1 Cs1 54.752(8) 14_456 1_455 ?
Se1 Cs1 Cs1 54.752(8) 5_455 1_455 ?
Se1 Cs1 Cs1 125.248(8) 5 1_455 ?
Se1 Cs1 Cs1 90.0 9_565 1_455 ?
Se1 Cs1 Cs1 90.0 2_565 1_455 ?
Hg1 Cs1 Cs1 122.930(7) 5 1_455 ?
Hg1 Cs1 Cs1 57.070(7) 5_455 1_455 ?
Cs1 Cs1 Cs1 180.00(3) 1_655 1_455 ?
Hg1 Se1 Pr1 80.699(16) . 5 ?
Hg1 Se1 Pr1 80.699(16) . 5_455 ?
Pr1 Se1 Pr1 93.52(2) 5 5_455 ?
Hg1 Se1 Cs1 75.370(17) . 5_545 ?
Pr1 Se1 Cs1 93.195(10) 5 5_545 ?
Pr1 Se1 Cs1 153.72(2) 5_455 5_545 ?
Hg1 Se1 Cs1 75.370(17) . 5_445 ?
Pr1 Se1 Cs1 153.72(2) 5 5_445 ?
Pr1 Se1 Cs1 93.195(10) 5_455 5_445 ?
Cs1 Se1 Cs1 70.496(15) 5_545 5_445 ?
Hg1 Se1 Cs1 179.64(3) . 9_565 ?
Pr1 Se1 Cs1 99.057(16) 5 9_565 ?
Pr1 Se1 Cs1 99.057(16) 5_455 9_565 ?
Cs1 Se1 Cs1 104.920(15) 5_545 9_565 ?
Cs1 Se1 Cs1 104.920(15) 5_445 9_565 ?
Hg1 Se2 Hg1 104.90(4) 5_445 5_545 ?
Hg1 Se2 Pr1 78.488(15) 5_445 . ?
Hg1 Se2 Pr1 78.488(15) 5_545 . ?
Hg1 Se2 Pr1 78.488(15) 5_445 2 ?
Hg1 Se2 Pr1 78.488(15) 5_545 2 ?
Pr1 Se2 Pr1 141.77(4) . 2 ?
Hg1 Se2 Cs1 164.79(3) 5_445 5_545 ?
Hg1 Se2 Cs1 90.304(13) 5_545 5_545 ?
Pr1 Se2 Cs1 105.112(12) . 5_545 ?
Pr1 Se2 Cs1 105.112(12) 2 5_545 ?
Hg1 Se2 Cs1 90.304(13) 5_445 5_445 ?
Hg1 Se2 Cs1 164.79(3) 5_545 5_445 ?
Pr1 Se2 Cs1 105.112(12) . 5_445 ?
Pr1 Se2 Cs1 105.112(12) 2 5_445 ?
Cs1 Se2 Cs1 74.49(3) 5_545 5_445 ?

loop_
_geom_bond_atom_site_label_1
_geom_bond_atom_site_label_2
_geom_bond_distance
_geom_bond_site_symmetry_2
_geom_bond_publ_flag
Hg1 Se1 2.5915(7) . ?
Hg1 Se1 2.5915(7) 10_556 ?
Hg1 Se2 2.7361(7) 5 ?
Hg1 Se2 2.7361(7) 5_455 ?
Hg1 Pr1 3.6178(2) 6 ?
Hg1 Pr1 3.6178(2) 5_455 ?
Hg1 Pr1 3.6178(2) 6_455 ?
Hg1 Pr1 3.6178(2) 5 ?
Hg1 Cs1 3.9905(7) 5_445 ?
Hg1 Cs1 3.9905(7) 5_545 ?
Hg1 Cs1 4.5208(9) . ?
Pr1 Se2 2.9751(4) 9 ?
Pr1 Se2 2.9751(4) . ?
Pr1 Se1 2.9777(5) 13 ?
Pr1 Se1 2.9777(5) 5_445 ?
Pr1 Se1 2.9777(5) 13_455 ?
Pr1 Se1 2.9777(5) 5_545 ?
Pr1 Hg1 3.6178(2) 5_545 ?
Pr1 Hg1 3.6178(2) 13_455 ?
Pr1 Hg1 3.6178(2) 5_445 ?
Pr1 Hg1 3.6178(2) 13 ?
Pr1 Cs1 4.9238(6) 1_545 ?
Pr1 Cs1 4.9238(6) 9_565 ?
Cs1 Se2 3.5844(11) 5_455 ?
Cs1 Se2 3.5844(11) 5 ?
Cs1 Se1 3.7589(7) 14_556 ?
Cs1 Se1 3.7589(7) 14_456 ?
Cs1 Se1 3.7589(7) 5_455 ?
Cs1 Se1 3.7589(7) 5 ?
Cs1 Se1 3.8454(8) 9_565 ?
Cs1 Se1 3.8454(8) 2_565 ?
Cs1 Hg1 3.9905(7) 5 ?
Cs1 Hg1 3.9905(7) 5_455 ?
Cs1 Cs1 4.3386(4) 1_655 ?
Cs1 Cs1 4.3386(4) 1_455 ?
Se1 Pr1 2.9777(5) 5 ?
Se1 Pr1 2.9777(5) 5_455 ?
Se1 Cs1 3.7589(7) 5_545 ?
Se1 Cs1 3.7589(7) 5_445 ?
Se1 Cs1 3.8454(8) 9_565 ?
Se2 Hg1 2.7361(7) 5_445 ?
Se2 Hg1 2.7361(7) 5_545 ?
Se2 Pr1 2.9751(4) 2 ?
Se2 Cs1 3.5844(11) 5_545 ?
Se2 Cs1 3.5844(11) 5_445 ?
